data_7024698
loop_
_publ_author_name
'Grunova, Ekaterina'
'Kirillov, Evgueni'
'Roisnel, Thierry'
'Carpentier, Jean-Fran\,cois'

_publ_section_title
;
 Group 3 metal complexes supported by tridentate pyridine- and
 thiophene-linked bis(naphtholate) ligands: synthesis, structure, and use
 in stereoselective ring-opening polymerization of racemic lactide and
 beta-butyrolactone.
;
_journal_issue 29
_journal_name_full 'Dalton transactions (Cambridge, England : 2003)'
_journal_page_first 6739
_journal_page_last 6752
_journal_paper_doi 10.1039/b920283h
_journal_volume 39
_journal_year 2010
_chemical_compound_source 'synthesis as described'
_chemical_formula_moiety 'C68 H64 La N O3 S Si4, 0.5(C6 H14)'
_chemical_formula_sum 'C71 H71 La N O3 S Si4'
_chemical_formula_weight 1269.62
_chemical_name_systematic
;
?
;
_space_group_IT_number 15
_symmetry_cell_setting monoclinic
_symmetry_Int_Tables_number 15
_symmetry_space_group_name_Hall '-C 2yc'
_symmetry_space_group_name_H-M 'C 1 2/c 1'
_atom_sites_solution_hydrogens geom
_atom_sites_solution_primary direct
_atom_sites_solution_secondary difmap
_audit_conform_dict_location ftp://ftp.iucr.org/pub/cif_core.dic
_audit_conform_dict_name cif_core.dic
_audit_conform_dict_version 2.3
_audit_creation_date 2009-11-16T19:01:34-00:00
_audit_creation_method 'WinGX routine CIF_UPDATE'
_cell_angle_alpha 90
_cell_angle_beta 113.803(2)
_cell_angle_gamma 90
_cell_formula_units_Z 8
_cell_length_a 38.9355(14)
_cell_length_b 15.5687(6)
_cell_length_c 22.9647(8)
_cell_measurement_reflns_used 7269
_cell_measurement_temperature 100(2)
_cell_measurement_theta_max 26.38
_cell_measurement_theta_min 2.16
_cell_measurement_wavelength 0.71073
_cell_volume 12736.5(8)
_computing_cell_refinement 'Bruker SMART, 2006'
_computing_data_collection 'Bruker SMART, 2006'
_computing_data_reduction 'Bruker SAINT, 2006'
_computing_molecular_graphics 'Ortep-3 for Windows (Farrugia, 1997)'
_computing_publication_material 'WinGX publication routines (Farrugia, 1999)'
_computing_structure_refinement 'SHELXL-97 (Sheldrick, 1997)'
_computing_structure_solution 'SIR97 (Altomare et al., 1999)'
_diffrn_ambient_temperature 100(2)
_diffrn_detector 'CCD plate'
_diffrn_measured_fraction_theta_full 0.991
_diffrn_measured_fraction_theta_max 0.991
_diffrn_measurement_device_type 'APEXII, Bruker-AXS'
_diffrn_measurement_method 'CCD rotation images, thin slices'
_diffrn_radiation_monochromator graphite
_diffrn_radiation_probe x-ray
_diffrn_radiation_type MoK\a
_diffrn_radiation_wavelength 0.71073
_diffrn_reflns_av_R_equivalents 0.0618
_diffrn_reflns_av_unetI/netI 0.059
_diffrn_reflns_limit_h_max 35
_diffrn_reflns_limit_h_min -50
_diffrn_reflns_limit_k_max 20
_diffrn_reflns_limit_k_min -20
_diffrn_reflns_limit_l_max 29
_diffrn_reflns_limit_l_min -29
_diffrn_reflns_number 67600
_diffrn_reflns_theta_full 27.48
_diffrn_reflns_theta_max 27.48
_diffrn_reflns_theta_min 3.41
_exptl_absorpt_coefficient_mu 0.826
_exptl_absorpt_correction_T_max 0.891
_exptl_absorpt_correction_T_min 0.754
_exptl_absorpt_correction_type multi-scan
_exptl_absorpt_process_details
;
[Sheldrick, G.M. (2002). SADABS Bruker AXS Inc., Madison, Wisconsin, USA]
;
_exptl_crystal_colour yellow
_exptl_crystal_density_diffrn 1.324
_exptl_crystal_density_method 'not measured'
_exptl_crystal_description prism
_exptl_crystal_F_000 5256
_exptl_crystal_size_max 0.28
_exptl_crystal_size_mid 0.17
_exptl_crystal_size_min 0.14
_refine_diff_density_max 1.605
_refine_diff_density_min -0.996
_refine_diff_density_rms 0.093
_refine_ls_extinction_method none
_refine_ls_goodness_of_fit_ref 1.02
_refine_ls_hydrogen_treatment mixed
_refine_ls_matrix_type full
_refine_ls_number_parameters 699
_refine_ls_number_reflns 14447
_refine_ls_number_restraints 2
_refine_ls_restrained_S_all 1.022
_refine_ls_R_factor_all 0.0693
_refine_ls_R_factor_gt 0.0426
_refine_ls_shift/su_max 0.005
_refine_ls_shift/su_mean 0
_refine_ls_structure_factor_coef Fsqd
_refine_ls_weighting_details 'calc w=1/[\s^2^(Fo^2^)+(0.0372P)^2^+34.0812P] where P=(Fo^2^+2Fc^2^)/3'
_refine_ls_weighting_scheme calc
_refine_ls_wR_factor_gt 0.09
_refine_ls_wR_factor_ref 0.1018
_reflns_number_gt 10679
_reflns_number_total 14447
_reflns_threshold_expression >2sigma(I)
_cod_data_source_file b920283h.txt
_cod_data_source_block complex9
_cod_original_sg_symbol_H-M 'C 2/c'
_cod_database_code 7024698

loop_
_symmetry_equiv_pos_as_xyz
'x, y, z'
'-x, y, -z+1/2'
'x+1/2, y+1/2, z'
'-x+1/2, y+1/2, -z+1/2'
'-x, -y, -z'
'x, -y, z-1/2'
'-x+1/2, -y+1/2, -z'
'x+1/2, -y+1/2, z-1/2'

loop_
_atom_site_label
_atom_site_type_symbol
_atom_site_fract_x
_atom_site_fract_y
_atom_site_fract_z
_atom_site_U_iso_or_equiv
_atom_site_adp_type
_atom_site_occupancy
_atom_site_symmetry_multiplicity
_atom_site_calc_flag
_atom_site_refinement_flags
_atom_site_disorder_assembly
_atom_site_disorder_group
La1 La 0.859656(5) 0.016576(12) 0.520495(8) 0.02087(6) Uani 1 1 d . A .
N2 N 0.87920(8) -0.12703(17) 0.52940(13) 0.0294(6) Uani 1 1 d . A .
Si3 Si 0.84579(3) -0.20300(6) 0.49523(4) 0.0267(2) Uani 1 1 d . . .
H3S H 0.8098(11) -0.159(2) 0.4748(18) 0.05 Uiso 1 1 d . . .
C3A C 0.84776(11) -0.2508(2) 0.42141(16) 0.034 Uani 1 1 d . . .
H3A1 H 0.8519 -0.205 0.3956 0.051 Uiso 1 1 calc R . .
H3A2 H 0.824 -0.28 0.3967 0.051 Uiso 1 1 calc R . .
H3A3 H 0.8684 -0.2922 0.4335 0.051 Uiso 1 1 calc R . .
C3B C 0.84621(11) -0.2903(2) 0.55089(17) 0.0363(9) Uani 1 1 d . . .
H3B1 H 0.8686 -0.326 0.5607 0.054 Uiso 1 1 calc R . .
H3B2 H 0.8237 -0.3257 0.531 0.054 Uiso 1 1 calc R . .
H3B3 H 0.8466 -0.265 0.5903 0.054 Uiso 1 1 calc R . .
Si4 Si 0.92626(3) -0.13678(7) 0.57202(5) 0.0411(3) Uani 1 1 d . . .
H4S H 0.9417(11) -0.050(2) 0.5762(18) 0.05 Uiso 1 1 d . . .
C4A1 C 0.9515(2) -0.1862(5) 0.5344(4) 0.041 Uani 0.5 1 d P A 1
H4A1 H 0.9424 -0.2451 0.5229 0.062 Uiso 0.5 1 calc PR A 1
H4A2 H 0.9782 -0.1873 0.5631 0.062 Uiso 0.5 1 calc PR A 1
H4A3 H 0.9483 -0.1541 0.4958 0.062 Uiso 0.5 1 calc PR A 1
C4A2 C 0.9485(2) -0.2297(5) 0.5395(4) 0.041 Uani 0.5 1 d P A 2
H4A4 H 0.9357 -0.284 0.5393 0.062 Uiso 0.5 1 calc PR A 2
H4A5 H 0.9752 -0.2351 0.5669 0.062 Uiso 0.5 1 calc PR A 2
H4A6 H 0.9455 -0.2158 0.496 0.062 Uiso 0.5 1 calc PR A 2
C4B C 0.94006(13) -0.1707(3) 0.65591(19) 0.058 Uani 1 1 d . A .
H4B1 H 0.9292 -0.131 0.6771 0.088 Uiso 1 1 calc R . .
H4B2 H 0.9675 -0.17 0.678 0.088 Uiso 1 1 calc R . .
H4B3 H 0.9308 -0.2289 0.657 0.088 Uiso 1 1 calc R . .
O3 O 0.87697(7) 0.03136(14) 0.63632(10) 0.0295(5) Uani 1 1 d . . .
C31 C 0.90169(16) 0.0899(3) 0.6816(2) 0.0667(15) Uani 1 1 d . A .
H31A H 0.903 0.1446 0.6606 0.08 Uiso 1 1 calc R . .
H31B H 0.9273 0.0653 0.7016 0.08 Uiso 1 1 calc R . .
C32 C 0.88622(13) 0.1047(3) 0.73032(18) 0.0468(11) Uani 1 1 d . . .
H32A H 0.8669 0.1505 0.7168 0.056 Uiso 1 1 calc R A .
H32B H 0.9063 0.1203 0.7719 0.056 Uiso 1 1 calc R . .
C33 C 0.86915(11) 0.0181(2) 0.73342(16) 0.0371(9) Uani 1 1 d . A .
H33A H 0.8476 0.0247 0.7456 0.045 Uiso 1 1 calc R . .
H33B H 0.888 -0.0202 0.7644 0.045 Uiso 1 1 calc R . .
C34 C 0.85644(13) -0.0167(3) 0.66618(18) 0.0457(10) Uani 1 1 d . A .
H34A H 0.8622 -0.0788 0.6671 0.055 Uiso 1 1 calc R . .
H34B H 0.8291 -0.0086 0.6425 0.055 Uiso 1 1 calc R . .
S1 S 0.81407(2) 0.12980(5) 0.39886(3) 0.01995(16) Uani 1 1 d . . .
O1 O 0.90315(6) 0.10893(14) 0.51025(10) 0.0263(5) Uani 1 1 d . . .
C1 C 0.88595(9) 0.14479(19) 0.40166(14) 0.0218(7) Uani 1 1 d . . .
C2 C 0.90989(9) 0.1523(2) 0.46609(15) 0.0243(7) Uani 1 1 d . A .
C3 C 0.94172(9) 0.2087(2) 0.48561(15) 0.0261(7) Uani 1 1 d . . .
C4 C 0.94875(9) 0.2528(2) 0.43956(16) 0.0269(7) Uani 1 1 d . A .
H4 H 0.9703 0.2887 0.4522 0.032 Uiso 1 1 calc R . .
C5 C 0.93203(11) 0.2947(2) 0.32693(17) 0.0331(8) Uani 1 1 d . A .
H5 H 0.954 0.329 0.3393 0.04 Uiso 1 1 calc R . .
C6 C 0.90770(11) 0.2918(2) 0.26482(18) 0.0379(9) Uani 1 1 d . . .
H6 H 0.9126 0.3243 0.234 0.045 Uiso 1 1 calc R . .
C7 C 0.87527(11) 0.2406(2) 0.24604(16) 0.0345(8) Uani 1 1 d . A .
H7 H 0.8583 0.2393 0.2025 0.041 Uiso 1 1 calc R . .
C8 C 0.86774(10) 0.1926(2) 0.28947(15) 0.0287(7) Uani 1 1 d . . .
H8 H 0.8456 0.1587 0.2758 0.034 Uiso 1 1 calc R A .
C9 C 0.89266(9) 0.19306(19) 0.35459(15) 0.0236(7) Uani 1 1 d . A .
C10 C 0.92494(10) 0.2466(2) 0.37389(16) 0.0268(7) Uani 1 1 d . . .
C11 C 0.85274(9) 0.08919(19) 0.38736(14) 0.0213(7) Uani 1 1 d . A .
C12 C 0.84807(9) 0.00283(19) 0.37490(14) 0.0233(7) Uani 1 1 d . . .
H12 H 0.8657 -0.0313 0.3663 0.028 Uiso 1 1 calc R A .
C13 C 0.81421(9) -0.03107(19) 0.37600(13) 0.0209(7) Uani 1 1 d . A .
H13 H 0.8071 -0.0897 0.3677 0.025 Uiso 1 1 calc R . .
C14 C 0.79301(9) 0.02900(18) 0.39013(13) 0.0194(6) Uani 1 1 d . A .
Si1 Si 0.97068(3) 0.21893(6) 0.57315(4) 0.0284(2) Uani 1 1 d . A .
C41 C 1.00803(14) 0.3023(4) 0.5883(2) 0.0662(6) Uani 1 1 d . . .
C42 C 0.99756(15) 0.3884(4) 0.5718(2) 0.0662(6) Uani 1 1 d . A .
H42 H 0.9717 0.4017 0.5499 0.079 Uiso 1 1 calc R . .
C43 C 1.02353(15) 0.4546(4) 0.5864(2) 0.0662(6) Uani 1 1 d . . .
H43 H 1.0159 0.5124 0.575 0.079 Uiso 1 1 calc R A .
C44 C 1.06097(14) 0.4330(4) 0.6182(2) 0.0662(6) Uani 1 1 d . A .
H44 H 1.0791 0.4777 0.6294 0.079 Uiso 1 1 calc R . .
C45 C 1.07318(15) 0.3514(4) 0.6341(2) 0.0662(6) Uani 1 1 d . . .
H45 H 1.0992 0.339 0.655 0.079 Uiso 1 1 calc R A .
C46 C 1.04626(14) 0.2856(4) 0.6187(2) 0.0662(6) Uani 1 1 d . A .
H46 H 1.0544 0.228 0.6294 0.079 Uiso 1 1 calc R . .
C47 C 0.99476(10) 0.1138(2) 0.60575(16) 0.0344(8) Uani 1 1 d . . .
C48 C 1.01226(13) 0.0705(3) 0.5724(2) 0.0599(14) Uani 1 1 d . A .
H48 H 1.0109 0.0937 0.5332 0.072 Uiso 1 1 calc R . .
C49 C 1.03163(14) -0.0055(3) 0.5944(3) 0.0748(18) Uani 1 1 d . . .
H49 H 1.0431 -0.0336 0.5701 0.09 Uiso 1 1 calc R A .
C50 C 1.03439(13) -0.0400(3) 0.6501(3) 0.0705(17) Uani 1 1 d . A .
H50 H 1.0481 -0.0917 0.6653 0.085 Uiso 1 1 calc R . .
C51 C 1.01711(13) 0.0006(3) 0.6845(2) 0.0581(13) Uani 1 1 d . . .
H51 H 1.0186 -0.0235 0.7234 0.07 Uiso 1 1 calc R A .
C52 C 0.99745(11) 0.0772(2) 0.66195(18) 0.0412(9) Uani 1 1 d . A .
H52 H 0.9857 0.1046 0.686 0.049 Uiso 1 1 calc R . .
C53 C 0.94087(10) 0.2605(2) 0.61396(16) 0.0280(7) Uani 1 1 d . . .
C54 C 0.95707(12) 0.2771(3) 0.67842(19) 0.0473(11) Uani 1 1 d . A .
H54 H 0.983 0.2651 0.7013 0.057 Uiso 1 1 calc R . .
C55 C 0.93675(13) 0.3106(3) 0.7112(2) 0.0527(12) Uani 1 1 d . . .
H55 H 0.9487 0.3206 0.7558 0.063 Uiso 1 1 calc R A .
C56 C 0.89938(13) 0.3291(3) 0.6788(2) 0.0479(11) Uani 1 1 d . A .
H56 H 0.8852 0.3507 0.7008 0.057 Uiso 1 1 calc R . .
C57 C 0.88272(12) 0.3160(3) 0.6144(2) 0.0490(11) Uani 1 1 d . . .
H57 H 0.857 0.3304 0.5916 0.059 Uiso 1 1 calc R A .
C58 C 0.90305(11) 0.2818(2) 0.58181(18) 0.0368(9) Uani 1 1 d . A .
H58 H 0.891 0.273 0.5372 0.044 Uiso 1 1 calc R . .
O2 O 0.79841(6) 0.02882(13) 0.51355(9) 0.0217(5) Uani 1 1 d . . .
C21 C 0.75906(9) 0.01870(18) 0.40331(13) 0.0179(6) Uani 1 1 d . . .
C22 C 0.76407(9) 0.02206(18) 0.46733(13) 0.0186(6) Uani 1 1 d . A .
C23 C 0.73202(9) 0.01756(18) 0.48335(13) 0.0190(6) Uani 1 1 d . . .
C24 C 0.69721(9) 0.00553(18) 0.43479(14) 0.0205(6) Uani 1 1 d . A .
H24 H 0.6759 0.0029 0.4451 0.025 Uiso 1 1 calc R . .
C25 C 0.65568(10) -0.0195(2) 0.32109(15) 0.0273(7) Uani 1 1 d . A .
H25 H 0.6346 -0.0256 0.3316 0.033 Uiso 1 1 calc R . .
C26 C 0.65110(10) -0.0267(2) 0.25867(16) 0.0326(8) Uani 1 1 d . . .
H26 H 0.6269 -0.0379 0.2264 0.039 Uiso 1 1 calc R . .
C27 C 0.68212(10) -0.0174(2) 0.24257(15) 0.0297(8) Uani 1 1 d . A .
H27 H 0.6787 -0.0217 0.1993 0.036 Uiso 1 1 calc R . .
C28 C 0.71715(9) -0.00229(19) 0.28876(14) 0.0221(7) Uani 1 1 d . . .
H28 H 0.7379 0.0035 0.2772 0.026 Uiso 1 1 calc R A .
C29 C 0.72299(9) 0.00490(17) 0.35382(14) 0.0192(6) Uani 1 1 d . A .
C30 C 0.69152(9) -0.00317(18) 0.36980(14) 0.0213(7) Uani 1 1 d . . .
Si2 Si 0.73748(3) 0.02284(5) 0.56862(4) 0.01945(18) Uani 1 1 d . A .
C61 C 0.76667(9) 0.11668(19) 0.61377(14) 0.0227(7) Uani 1 1 d . . .
C62 C 0.77237(9) 0.1879(2) 0.58164(15) 0.0260(7) Uani 1 1 d . A .
H62 H 0.7657 0.1846 0.5371 0.031 Uiso 1 1 calc R . .
C63 C 0.78763(10) 0.2638(2) 0.61396(17) 0.0314(8) Uani 1 1 d . . .
H63 H 0.7907 0.312 0.5911 0.038 Uiso 1 1 calc R A .
C64 C 0.79836(10) 0.2693(2) 0.67886(17) 0.0339(8) Uani 1 1 d . A .
H64 H 0.8088 0.3212 0.7007 0.041 Uiso 1 1 calc R . .
C65 C 0.79391(11) 0.1993(2) 0.71212(16) 0.0376(9) Uani 1 1 d . . .
H65 H 0.8017 0.2025 0.757 0.045 Uiso 1 1 calc R A .
C66 C 0.77792(10) 0.1240(2) 0.67976(15) 0.0311(8) Uani 1 1 d . A .
H66 H 0.7746 0.0765 0.7029 0.037 Uiso 1 1 calc R . .
C67 C 0.75328(9) -0.08463(19) 0.60809(14) 0.0223(7) Uani 1 1 d . . .
C68 C 0.75106(10) -0.1025(2) 0.66639(15) 0.0302(8) Uani 1 1 d . A .
H68 H 0.7431 -0.0586 0.6868 0.036 Uiso 1 1 calc R . .
C69 C 0.76018(11) -0.1828(2) 0.69499(17) 0.0370(9) Uani 1 1 d . . .
H69 H 0.7591 -0.1928 0.735 0.044 Uiso 1 1 calc R A .
C70 C 0.77094(11) -0.2484(2) 0.66489(18) 0.0392(9) Uani 1 1 d . A .
H70 H 0.7771 -0.3035 0.6841 0.047 Uiso 1 1 calc R . .
C71 C 0.76450(10) -0.1518(2) 0.57934(16) 0.0284(7) Uani 1 1 d . A .
H71 H 0.7667 -0.1419 0.5402 0.034 Uiso 1 1 calc R . .
C72 C 0.77251(11) -0.2329(2) 0.60701(18) 0.0370(9) Uani 1 1 d . . .
H72 H 0.7791 -0.2781 0.5857 0.044 Uiso 1 1 calc R A .
C73 C 0.68980(9) 0.04329(19) 0.56886(14) 0.0224(7) Uani 1 1 d . . .
C74 C 0.67938(10) 0.1247(2) 0.58183(15) 0.0274(7) Uani 1 1 d . A .
H74 H 0.6968 0.1708 0.5915 0.033 Uiso 1 1 calc R . .
C75 C 0.64395(11) 0.1387(2) 0.58066(17) 0.0346(8) Uani 1 1 d . . .
H75 H 0.6375 0.1942 0.5902 0.041 Uiso 1 1 calc R A .
C76 C 0.61800(10) 0.0737(2) 0.56594(17) 0.0328(8) Uani 1 1 d . A .
H76 H 0.5936 0.0845 0.5643 0.039 Uiso 1 1 calc R . .
C77 C 0.62771(10) -0.0078(2) 0.55340(17) 0.0333(8) Uani 1 1 d . . .
H77 H 0.6101 -0.0536 0.5437 0.04 Uiso 1 1 calc R A .
C78 C 0.66306(10) -0.0220(2) 0.55508(16) 0.0296(8) Uani 1 1 d . A .
H78 H 0.6695 -0.0781 0.5466 0.035 Uiso 1 1 calc R . .
C101 C 0.9352(2) 0.5389(5) 0.6148(4) 0.132(3) Uani 0.5 1 d P B 1
H10A H 0.9122 0.5048 0.6019 0.197 Uiso 0.5 1 calc PR B 1
H10B H 0.9512 0.5155 0.5948 0.197 Uiso 0.5 1 calc PR B 1
H10C H 0.9288 0.5986 0.6013 0.197 Uiso 0.5 1 calc PR B 1
C102 C 0.9548(2) 0.5358(6) 0.6824(4) 0.126(3) Uani 0.5 1 d PD B 1
H10D H 0.9465 0.5864 0.6993 0.151 Uiso 0.5 1 calc PR B 1
H10E H 0.9453 0.4846 0.6968 0.151 Uiso 0.5 1 calc PR B 1
C103 C 0.9943(4) 0.5334(16) 0.7141(14) 0.108(7) Uani 0.5 1 d PD . 1
H10F H 1.0053 0.584 0.7018 0.13 Uiso 0.5 1 calc PR . 1
H10G H 1.0041 0.481 0.7015 0.13 Uiso 0.5 1 calc PR . 1
C111 C 0.9352(2) 0.5389(5) 0.6148(4) 0.132(3) Uani 0.5 1 d P C 2
H11A H 0.9092 0.5202 0.6029 0.197 Uiso 0.5 1 calc PR C 2
H11B H 0.9475 0.5009 0.5951 0.197 Uiso 0.5 1 calc PR C 2
H11C H 0.9354 0.5979 0.6 0.197 Uiso 0.5 1 calc PR C 2
C112 C 0.9548(2) 0.5358(6) 0.6824(4) 0.126(3) Uani 0.5 1 d P C 2
H11D H 0.9366 0.5545 0.6999 0.151 Uiso 0.5 1 calc PR C 2
H11E H 0.9598 0.4742 0.6934 0.151 Uiso 0.5 1 calc PR C 2
C113 C 0.9888(5) 0.5794(15) 0.7186(14) 0.108(7) Uani 0.5 1 d PD . 2
H11F H 1.0059 0.5633 0.6979 0.13 Uiso 0.5 1 calc PR . 2
H11G H 0.9828 0.6408 0.7082 0.13 Uiso 0.5 1 calc PR . 2

loop_
_atom_site_aniso_label
_atom_site_aniso_U_11
_atom_site_aniso_U_22
_atom_site_aniso_U_33
_atom_site_aniso_U_23
_atom_site_aniso_U_13
_atom_site_aniso_U_12
La1 0.01947(11) 0.02425(9) 0.02051(9) 0.00140(7) 0.00974(7) 0.00100(8)
N2 0.0320(18) 0.0240(14) 0.0303(15) 0.0007(11) 0.0106(13) -0.0011(12)
Si3 0.0305(6) 0.0233(4) 0.0290(5) -0.0035(4) 0.0150(4) -0.0002(4)
C3A 0.045 0.03 0.033 -0.005 0.021 0
C3B 0.049(3) 0.0298(18) 0.0356(19) -0.0033(15) 0.0234(18) -0.0044(16)
Si4 0.0331(7) 0.0393(6) 0.0433(6) 0.0106(5) 0.0075(5) -0.0070(5)
C4A1 0.041 0.041 0.041 0 0.017 0
C4A2 0.041 0.041 0.041 0 0.017 0
C4B 0.055 0.062 0.044 0.006 0.005 0.008
O3 0.0314(14) 0.0357(14) 0.0223(11) -0.0001(9) 0.0118(10) -0.0033(10)
C31 0.101(4) 0.060(3) 0.049(3) -0.013(2) 0.041(3) -0.029(3)
C32 0.069(3) 0.042(2) 0.036(2) -0.0062(17) 0.028(2) -0.005(2)
C33 0.042(2) 0.045(2) 0.0282(18) 0.0046(16) 0.0177(17) 0.0021(18)
C34 0.063(3) 0.047(2) 0.035(2) -0.0011(18) 0.029(2) -0.014(2)
S1 0.0204(4) 0.0210(4) 0.0211(4) -0.0005(3) 0.0110(3) -0.0002(3)
O1 0.0230(13) 0.0312(12) 0.0238(11) 0.0008(9) 0.0087(10) -0.0044(10)
C1 0.0190(18) 0.0237(15) 0.0272(16) -0.0015(12) 0.0140(14) 0.0008(12)
C2 0.0227(19) 0.0244(16) 0.0297(17) 0.0005(13) 0.0148(14) 0.0012(13)
C3 0.0220(19) 0.0286(17) 0.0311(17) -0.0025(13) 0.0142(14) -0.0015(13)
C4 0.0216(19) 0.0254(16) 0.0391(19) -0.0047(14) 0.0178(15) -0.0032(13)
C5 0.038(2) 0.0285(18) 0.045(2) -0.0007(15) 0.0293(18) -0.0013(15)
C6 0.052(3) 0.034(2) 0.040(2) 0.0024(16) 0.0315(19) -0.0011(17)
C7 0.044(2) 0.0342(19) 0.0290(18) 0.0008(14) 0.0189(17) 0.0008(16)
C8 0.032(2) 0.0287(17) 0.0312(17) -0.0010(14) 0.0192(15) -0.0010(14)
C9 0.0231(19) 0.0226(15) 0.0302(17) -0.0024(12) 0.0161(14) 0.0025(13)
C10 0.026(2) 0.0274(17) 0.0343(18) -0.0023(13) 0.0201(15) 0.0012(14)
C11 0.0226(18) 0.0246(16) 0.0197(15) 0.0012(12) 0.0117(13) 0.0010(13)
C12 0.0249(19) 0.0297(18) 0.0205(14) -0.0033(12) 0.0144(13) 0.0027(13)
C13 0.0244(19) 0.0208(16) 0.0193(14) -0.0022(11) 0.0109(13) -0.0022(12)
C14 0.0232(18) 0.0192(15) 0.0162(13) -0.0007(11) 0.0083(12) -0.0020(12)
Si1 0.0207(5) 0.0355(5) 0.0300(5) -0.0062(4) 0.0113(4) -0.0039(4)
C41 0.0612(14) 0.0956(15) 0.0475(11) -0.0228(11) 0.0279(10) -0.0441(13)
C42 0.0612(14) 0.0956(15) 0.0475(11) -0.0228(11) 0.0279(10) -0.0441(13)
C43 0.0612(14) 0.0956(15) 0.0475(11) -0.0228(11) 0.0279(10) -0.0441(13)
C44 0.0612(14) 0.0956(15) 0.0475(11) -0.0228(11) 0.0279(10) -0.0441(13)
C45 0.0612(14) 0.0956(15) 0.0475(11) -0.0228(11) 0.0279(10) -0.0441(13)
C46 0.0612(14) 0.0956(15) 0.0475(11) -0.0228(11) 0.0279(10) -0.0441(13)
C47 0.020(2) 0.045(2) 0.0316(18) -0.0103(16) 0.0039(15) 0.0033(15)
C48 0.046(3) 0.084(3) 0.040(2) -0.016(2) 0.006(2) 0.025(2)
C49 0.048(3) 0.086(4) 0.062(3) -0.040(3) -0.007(2) 0.034(3)
C50 0.033(3) 0.051(3) 0.087(4) -0.030(3) -0.018(3) 0.018(2)
C51 0.038(3) 0.045(3) 0.070(3) 0.005(2) 0.001(2) 0.0035(19)
C52 0.030(2) 0.044(2) 0.044(2) -0.0053(17) 0.0087(18) 0.0031(17)
C53 0.027(2) 0.0265(17) 0.0325(18) -0.0009(13) 0.0146(15) -0.0006(14)
C54 0.031(2) 0.066(3) 0.043(2) -0.019(2) 0.0131(18) 0.0064(19)
C55 0.051(3) 0.069(3) 0.044(2) -0.018(2) 0.025(2) 0.006(2)
C56 0.057(3) 0.042(2) 0.062(3) -0.0025(19) 0.042(2) 0.012(2)
C57 0.035(3) 0.055(3) 0.064(3) 0.007(2) 0.026(2) 0.0189(19)
C58 0.034(2) 0.038(2) 0.039(2) 0.0069(16) 0.0156(17) 0.0079(16)
O2 0.0204(12) 0.0271(12) 0.0185(10) -0.0005(8) 0.0088(9) -0.0001(9)
C21 0.0189(17) 0.0181(13) 0.0206(14) 0.0002(11) 0.0119(12) 0.0004(12)
C22 0.0193(17) 0.0166(14) 0.0218(14) 0.0002(11) 0.0103(12) 0.0012(12)
C23 0.0226(17) 0.0184(13) 0.0199(14) 0.0015(12) 0.0126(13) 0.0005(12)
C24 0.0208(18) 0.0192(15) 0.0260(15) 0.0011(11) 0.0143(13) 0.0007(12)
C25 0.0211(19) 0.0325(17) 0.0285(16) 0.0014(14) 0.0103(14) -0.0019(14)
C26 0.023(2) 0.043(2) 0.0254(17) -0.0008(15) 0.0034(14) -0.0044(15)
C27 0.034(2) 0.0330(17) 0.0208(15) 0.0004(13) 0.0095(14) -0.0014(15)
C28 0.0236(19) 0.0244(17) 0.0208(15) 0.0008(11) 0.0116(13) -0.0016(12)
C29 0.0219(18) 0.0172(15) 0.0199(14) 0.0005(11) 0.0098(13) -0.0005(11)
C30 0.0233(18) 0.0195(16) 0.0226(15) 0.0011(11) 0.0107(13) 0.0000(12)
Si2 0.0233(5) 0.0198(4) 0.0198(4) -0.0011(3) 0.0134(3) -0.0007(3)
C61 0.0209(18) 0.0240(16) 0.0271(16) -0.0042(12) 0.0138(14) -0.0003(13)
C62 0.0253(19) 0.0277(17) 0.0290(17) -0.0011(13) 0.0151(14) 0.0016(14)
C63 0.031(2) 0.0220(16) 0.041(2) -0.0006(14) 0.0149(16) 0.0000(14)
C64 0.030(2) 0.0250(17) 0.039(2) -0.0118(14) 0.0068(16) 0.0012(14)
C65 0.047(3) 0.038(2) 0.0258(18) -0.0082(15) 0.0127(17) -0.0019(17)
C66 0.038(2) 0.0302(18) 0.0284(17) -0.0053(14) 0.0174(16) -0.0034(15)
C67 0.0244(19) 0.0240(16) 0.0212(15) 0.0010(12) 0.0118(13) -0.0004(13)
C68 0.040(2) 0.0280(17) 0.0264(17) -0.0010(13) 0.0170(16) -0.0006(15)
C69 0.041(2) 0.038(2) 0.0291(18) 0.0114(15) 0.0111(16) -0.0043(17)
C70 0.037(2) 0.0288(19) 0.046(2) 0.0128(16) 0.0112(18) 0.0047(16)
C71 0.030(2) 0.0260(17) 0.0328(18) 0.0005(13) 0.0170(15) 0.0018(14)
C72 0.037(2) 0.0253(18) 0.052(2) -0.0025(16) 0.0217(19) 0.0044(15)
C73 0.0261(19) 0.0240(15) 0.0229(15) 0.0020(12) 0.0159(14) 0.0029(13)
C74 0.031(2) 0.0227(16) 0.0329(17) 0.0031(13) 0.0179(15) 0.0019(14)
C75 0.040(2) 0.0260(18) 0.046(2) 0.0061(15) 0.0262(18) 0.0122(16)
C76 0.026(2) 0.037(2) 0.042(2) 0.0090(15) 0.0209(17) 0.0102(15)
C77 0.029(2) 0.0363(19) 0.040(2) -0.0032(15) 0.0195(16) -0.0038(15)
C78 0.033(2) 0.0275(17) 0.0364(18) -0.0065(14) 0.0220(16) -0.0017(15)
C101 0.121(7) 0.120(6) 0.102(6) -0.011(5) -0.009(5) 0.036(5)
C102 0.089(6) 0.151(8) 0.156(8) -0.028(6) 0.067(6) -0.007(5)
C103 0.069(7) 0.17(2) 0.089(6) 0.001(15) 0.034(6) -0.006(10)
C111 0.121(7) 0.120(6) 0.102(6) -0.011(5) -0.009(5) 0.036(5)
C112 0.089(6) 0.151(8) 0.156(8) -0.028(6) 0.067(6) -0.007(5)
C113 0.069(7) 0.17(2) 0.089(6) 0.001(15) 0.034(6) -0.006(10)

loop_
_atom_type_symbol
_atom_type_description
_atom_type_scat_dispersion_real
_atom_type_scat_dispersion_imag
_atom_type_scat_source
C C 0.0033 0.0016 'International Tables Vol C Tables 4.2.6.8 and 6.1.1.4'
H H 0 0 'International Tables Vol C Tables 4.2.6.8 and 6.1.1.4'
N N 0.0061 0.0033 'International Tables Vol C Tables 4.2.6.8 and 6.1.1.4'
O O 0.0106 0.006 'International Tables Vol C Tables 4.2.6.8 and 6.1.1.4'
Si Si 0.0817 0.0704 'International Tables Vol C Tables 4.2.6.8 and 6.1.1.4'
La La -0.2871 2.4523 'International Tables Vol C Tables 4.2.6.8 and 6.1.1.4'
S S 0.1246 0.1234 'International Tables Vol C Tables 4.2.6.8 and 6.1.1.4'

loop_
_geom_angle_atom_site_label_1
_geom_angle_atom_site_label_2
_geom_angle_atom_site_label_3
_geom_angle
_geom_angle_site_symmetry_1
_geom_angle_site_symmetry_3
O1 La1 O2 135.64(7) . .
O1 La1 N2 112.21(9) . .
O2 La1 N2 111.77(9) . .
O1 La1 O3 99.15(7) . .
O2 La1 O3 83.88(7) . .
N2 La1 O3 93.26(8) . .
O1 La1 C14 103.14(8) . .
O2 La1 C14 59.39(8) . .
N2 La1 C14 105.16(8) . .
O3 La1 C14 142.78(8) . .
O1 La1 S1 74.72(5) . .
O2 La1 S1 72.61(5) . .
N2 La1 S1 130.81(7) . .
O3 La1 S1 135.01(6) . .
C14 La1 S1 32.38(5) . .
O1 La1 Si4 89.13(6) . .
O2 La1 Si4 134.64(5) . .
N2 La1 Si4 27.94(7) . .
O3 La1 Si4 81.46(6) . .
C14 La1 Si4 127.87(6) . .
S1 La1 Si4 141.36(2) . .
O1 La1 Si3 131.92(6) . .
O2 La1 Si3 89.04(5) . .
N2 La1 Si3 25.68(7) . .
O3 La1 Si3 103.15(5) . .
C14 La1 Si3 83.46(5) . .
S1 La1 Si3 113.95(2) . .
Si4 La1 Si3 53.61(2) . .
Si3 N2 Si4 130.58(17) . .
Si3 N2 La1 117.58(15) . .
Si4 N2 La1 111.83(14) . .
N2 Si3 C3B 113.48(15) . .
N2 Si3 C3A 112.93(16) . .
C3B Si3 C3A 109.76(16) . .
C3B Si3 La1 130.25(11) . .
C3A Si3 La1 118.66(11) . .
N2 Si3 H3S 106.4(15) . .
C3B Si3 H3S 107.7(15) . .
C3A Si3 H3S 106.1(15) . .
La1 Si3 H3S 70.0(15) . .
Si3 C3A H3A1 109.5 . .
Si3 C3A H3A2 109.5 . .
H3A1 C3A H3A2 109.5 . .
Si3 C3A H3A3 109.5 . .
H3A1 C3A H3A3 109.5 . .
H3A2 C3A H3A3 109.5 . .
Si3 C3B H3B1 109.5 . .
Si3 C3B H3B2 109.5 . .
H3B1 C3B H3B2 109.5 . .
Si3 C3B H3B3 109.5 . .
H3B1 C3B H3B3 109.5 . .
H3B2 C3B H3B3 109.5 . .
N2 Si4 C4A1 116.7(3) . .
N2 Si4 C4B 114.61(19) . .
C4A1 Si4 C4B 114.1(3) . .
N2 Si4 C4A2 112.4(3) . .
C4B Si4 C4A2 101.4(3) . .
C4A1 Si4 La1 130.7(3) . .
C4B Si4 La1 115.18(16) . .
C4A2 Si4 La1 141.0(2) . .
N2 Si4 H4S 105.9(15) . .
C4A1 Si4 H4S 98.1(15) . .
C4B Si4 H4S 104.8(15) . .
C4A2 Si4 H4S 117.8(15) . .
La1 Si4 H4S 66.9(15) . .
Si4 C4A1 H4A1 109.5 . .
Si4 C4A1 H4A2 109.5 . .
Si4 C4A1 H4A3 109.5 . .
Si4 C4A2 H4A4 109.5 . .
Si4 C4A2 H4A5 109.5 . .
H4A4 C4A2 H4A5 109.5 . .
Si4 C4A2 H4A6 109.5 . .
H4A4 C4A2 H4A6 109.5 . .
H4A5 C4A2 H4A6 109.5 . .
Si4 C4B H4B1 109.5 . .
Si4 C4B H4B2 109.5 . .
H4B1 C4B H4B2 109.5 . .
Si4 C4B H4B3 109.5 . .
H4B1 C4B H4B3 109.5 . .
H4B2 C4B H4B3 109.5 . .
C31 O3 C34 108.9(3) . .
C31 O3 La1 130.8(2) . .
C34 O3 La1 119.7(2) . .
O3 C31 C32 106.8(4) . .
O3 C31 H31A 110.4 . .
C32 C31 H31A 110.4 . .
O3 C31 H31B 110.4 . .
C32 C31 H31B 110.4 . .
H31A C31 H31B 108.6 . .
C31 C32 C33 102.5(3) . .
C31 C32 H32A 111.3 . .
C33 C32 H32A 111.3 . .
C31 C32 H32B 111.3 . .
C33 C32 H32B 111.3 . .
H32A C32 H32B 109.2 . .
C32 C33 C34 103.8(3) . .
C32 C33 H33A 111 . .
C34 C33 H33A 111 . .
C32 C33 H33B 111 . .
C34 C33 H33B 111 . .
H33A C33 H33B 109 . .
O3 C34 C33 106.3(3) . .
O3 C34 H34A 110.5 . .
C33 C34 H34A 110.5 . .
O3 C34 H34B 110.5 . .
C33 C34 H34B 110.5 . .
H34A C34 H34B 108.7 . .
C14 S1 C11 92.91(15) . .
C14 S1 La1 70.80(10) . .
C11 S1 La1 73.86(10) . .
C2 O1 La1 140.71(19) . .
C2 C1 C9 120.7(3) . .
C2 C1 C11 115.7(3) . .
C9 C1 C11 123.5(3) . .
O1 C2 C1 120.8(3) . .
O1 C2 C3 118.9(3) . .
C1 C2 C3 120.3(3) . .
C4 C3 C2 118.7(3) . .
C4 C3 Si1 124.1(3) . .
C2 C3 Si1 117.2(2) . .
C3 C4 C10 122.3(3) . .
C3 C4 H4 118.9 . .
C10 C4 H4 118.9 . .
C6 C5 C10 120.7(3) . .
C6 C5 H5 119.7 . .
C10 C5 H5 119.7 . .
C5 C6 C7 120.0(3) . .
C5 C6 H6 120 . .
C7 C6 H6 120 . .
C8 C7 C6 121.0(3) . .
C8 C7 H7 119.5 . .
C6 C7 H7 119.5 . .
C7 C8 C9 120.6(3) . .
C7 C8 H8 119.7 . .
C9 C8 H8 119.7 . .
C8 C9 C10 118.4(3) . .
C8 C9 C1 122.8(3) . .
C10 C9 C1 118.8(3) . .
C4 C10 C9 119.2(3) . .
C4 C10 C5 121.6(3) . .
C9 C10 C5 119.2(3) . .
C12 C11 C1 130.6(3) . .
C12 C11 S1 109.7(2) . .
C1 C11 S1 118.9(2) . .
C11 C12 C13 113.8(3) . .
C11 C12 H12 123.1 . .
C13 C12 H12 123.1 . .
C14 C13 C12 113.6(3) . .
C14 C13 H13 123.2 . .
C12 C13 H13 123.2 . .
C13 C14 C21 130.4(3) . .
C13 C14 S1 109.9(2) . .
C21 C14 S1 119.4(2) . .
C13 C14 La1 80.53(18) . .
C21 C14 La1 105.46(17) . .
S1 C14 La1 76.82(10) . .
C3 Si1 C41 110.11(18) . .
C3 Si1 C53 109.85(15) . .
C41 Si1 C53 105.0(2) . .
C3 Si1 C47 109.88(15) . .
C41 Si1 C47 107.7(2) . .
C53 Si1 C47 114.21(16) . .
C46 C41 C42 116.6(4) . .
C46 C41 Si1 123.9(4) . .
C42 C41 Si1 119.4(4) . .
C43 C42 C41 122.6(5) . .
C43 C42 H42 118.7 . .
C41 C42 H42 118.7 . .
C44 C43 C42 117.2(6) . .
C44 C43 H43 121.4 . .
C42 C43 H43 121.4 . .
C45 C44 C43 123.5(5) . .
C45 C44 H44 118.3 . .
C43 C44 H44 118.3 . .
C44 C45 C46 118.1(5) . .
C44 C45 H45 120.9 . .
C46 C45 H45 120.9 . .
C41 C46 C45 121.9(6) . .
C41 C46 H46 119 . .
C45 C46 H46 119 . .
C52 C47 C48 116.6(4) . .
C52 C47 Si1 124.7(3) . .
C48 C47 Si1 118.6(3) . .
C49 C48 C47 122.0(5) . .
C49 C48 H48 119 . .
C47 C48 H48 119 . .
C50 C49 C48 120.7(5) . .
C50 C49 H49 119.7 . .
C48 C49 H49 119.7 . .
C49 C50 C51 119.2(4) . .
C49 C50 H50 120.4 . .
C51 C50 H50 120.4 . .
C50 C51 C52 120.0(5) . .
C50 C51 H51 120 . .
C52 C51 H51 120 . .
C47 C52 C51 121.6(4) . .
C47 C52 H52 119.2 . .
C51 C52 H52 119.2 . .
C54 C53 C58 116.8(3) . .
C54 C53 Si1 119.6(3) . .
C58 C53 Si1 123.5(3) . .
C53 C54 C55 122.4(4) . .
C53 C54 H54 118.8 . .
C55 C54 H54 118.8 . .
C56 C55 C54 119.5(4) . .
C56 C55 H55 120.2 . .
C54 C55 H55 120.2 . .
C57 C56 C55 119.5(4) . .
C57 C56 H56 120.2 . .
C55 C56 H56 120.2 . .
C56 C57 C58 120.8(4) . .
C56 C57 H57 119.6 . .
C58 C57 H57 119.6 . .
C53 C58 C57 120.9(4) . .
C53 C58 H58 119.6 . .
C57 C58 H58 119.6 . .
C22 O2 La1 135.77(18) . .
C22 C21 C29 121.2(3) . .
C22 C21 C14 116.9(3) . .
C29 C21 C14 121.9(3) . .
O2 C22 C21 120.5(3) . .
O2 C22 C23 119.7(2) . .
C21 C22 C23 119.9(3) . .
C24 C23 C22 118.1(3) . .
C24 C23 Si2 120.6(2) . .
C22 C23 Si2 121.2(2) . .
C23 C24 C30 123.2(3) . .
C23 C24 H24 118.4 . .
C30 C24 H24 118.4 . .
C26 C25 C30 120.7(3) . .
C26 C25 H25 119.7 . .
C30 C25 H25 119.7 . .
C25 C26 C27 120.1(3) . .
C25 C26 H26 119.9 . .
C27 C26 H26 119.9 . .
C28 C27 C26 120.5(3) . .
C28 C27 H27 119.8 . .
C26 C27 H27 119.8 . .
C27 C28 C29 121.0(3) . .
C27 C28 H28 119.5 . .
C29 C28 H28 119.5 . .
C30 C29 C21 118.9(3) . .
C30 C29 C28 118.4(3) . .
C21 C29 C28 122.6(3) . .
C25 C30 C29 119.3(3) . .
C25 C30 C24 122.1(3) . .
C29 C30 C24 118.5(3) . .
C67 Si2 C61 114.62(14) . .
C67 Si2 C23 109.83(13) . .
C61 Si2 C23 113.31(14) . .
C67 Si2 C73 106.21(14) . .
C61 Si2 C73 104.08(14) . .
C23 Si2 C73 108.18(14) . .
C62 C61 C66 117.3(3) . .
C62 C61 Si2 120.9(2) . .
C66 C61 Si2 120.9(2) . .
C63 C62 C61 121.0(3) . .
C63 C62 H62 119.5 . .
C61 C62 H62 119.5 . .
C64 C63 C62 120.4(3) . .
C64 C63 H63 119.8 . .
C62 C63 H63 119.8 . .
C63 C64 C65 119.8(3) . .
C63 C64 H64 120.1 . .
C65 C64 H64 120.1 . .
C64 C65 C66 119.9(3) . .
C64 C65 H65 120.1 . .
C66 C65 H65 120.1 . .
C65 C66 C61 121.5(3) . .
C65 C66 H66 119.3 . .
C61 C66 H66 119.3 . .
C71 C67 C68 116.9(3) . .
C71 C67 Si2 122.7(2) . .
C68 C67 Si2 120.1(2) . .
C69 C68 C67 121.8(3) . .
C69 C68 H68 119.1 . .
C67 C68 H68 119.1 . .
C68 C69 C70 119.8(3) . .
C68 C69 H69 120.1 . .
C70 C69 H69 120.1 . .
C72 C70 C69 119.4(3) . .
C72 C70 H70 120.3 . .
C69 C70 H70 120.3 . .
C72 C71 C67 121.2(3) . .
C72 C71 H71 119.4 . .
C67 C71 H71 119.4 . .
C70 C72 C71 120.8(3) . .
C70 C72 H72 119.6 . .
C71 C72 H72 119.6 . .
C78 C73 C74 117.0(3) . .
C78 C73 Si2 121.4(2) . .
C74 C73 Si2 121.6(3) . .
C75 C74 C73 120.7(3) . .
C75 C74 H74 119.6 . .
C73 C74 H74 119.6 . .
C76 C75 C74 121.1(3) . .
C76 C75 H75 119.4 . .
C74 C75 H75 119.4 . .
C75 C76 C77 119.4(3) . .
C75 C76 H76 120.3 . .
C77 C76 H76 120.3 . .
C78 C77 C76 119.5(3) . .
C78 C77 H77 120.2 . .
C76 C77 H77 120.2 . .
C77 C78 C73 122.3(3) . .
C77 C78 H78 118.8 . .
C73 C78 H78 118.8 . .
C102 C101 H10A 109.5 . .
C102 C101 H10B 109.5 . .
H10A C101 H10B 109.5 . .
C102 C101 H10C 109.5 . .
H10A C101 H10C 109.5 . .
H10B C101 H10C 109.5 . .
C103 C102 C101 123.7(15) . .
C103 C102 H10D 106.4 . .
C101 C102 H10D 106.4 . .
C103 C102 H10E 106.4 . .
C101 C102 H10E 106.4 . .
H10D C102 H10E 106.5 . .
C102 C103 C103 110(2) . 2_756
C102 C103 H10F 109.7 . .
C103 C103 H10F 109.7 2_756 .
C102 C103 H10G 109.7 . .
C103 C103 H10G 109.7 2_756 .
H10F C103 H10G 108.2 . .
C113 C113 H11F 104.2 2_756 .
C113 C113 H11G 104.2 2_756 .
H11F C113 H11G 105.5 . .

loop_
_geom_bond_atom_site_label_1
_geom_bond_atom_site_label_2
_geom_bond_distance
_geom_bond_site_symmetry_2
La1 O1 2.305(2) .
La1 O2 2.333(2) .
La1 N2 2.344(3) .
La1 O3 2.477(2) .
La1 C14 3.076(3) .
La1 S1 3.1715(8) .
La1 Si4 3.3688(12) .
La1 Si3 3.4730(9) .
N2 Si3 1.698(3) .
N2 Si4 1.700(3) .
Si3 C3B 1.861(3) .
Si3 C3A 1.881(3) .
Si3 H3S 1.45(4) .
C3A H3A1 0.98 .
C3A H3A2 0.98 .
C3A H3A3 0.98 .
C3B H3B1 0.98 .
C3B H3B2 0.98 .
C3B H3B3 0.98 .
Si4 C4A1 1.730(8) .
Si4 C4B 1.855(4) .
Si4 C4A2 1.980(8) .
Si4 H4S 1.46(4) .
C4A1 H4A1 0.98 .
C4A1 H4A2 0.98 .
C4A1 H4A3 0.98 .
C4A2 H4A4 0.98 .
C4A2 H4A5 0.98 .
C4A2 H4A6 0.98 .
C4B H4B1 0.98 .
C4B H4B2 0.98 .
C4B H4B3 0.98 .
O3 C31 1.425(5) .
O3 C34 1.453(4) .
C31 C32 1.488(6) .
C31 H31A 0.99 .
C31 H31B 0.99 .
C32 C33 1.517(5) .
C32 H32A 0.99 .
C32 H32B 0.99 .
C33 C34 1.519(5) .
C33 H33A 0.99 .
C33 H33B 0.99 .
C34 H34A 0.99 .
C34 H34B 0.99 .
S1 C14 1.744(3) .
S1 C11 1.748(3) .
O1 C2 1.329(4) .
C1 C2 1.399(4) .
C1 C9 1.425(4) .
C1 C11 1.479(4) .
C2 C3 1.436(4) .
C3 C4 1.378(4) .
C3 Si1 1.873(3) .
C4 C10 1.420(5) .
C4 H4 0.95 .
C5 C6 1.358(5) .
C5 C10 1.428(5) .
C5 H5 0.95 .
C6 C7 1.405(5) .
C6 H6 0.95 .
C7 C8 1.369(5) .
C7 H7 0.95 .
C8 C9 1.417(4) .
C8 H8 0.95 .
C9 C10 1.421(5) .
C11 C12 1.371(4) .
C12 C13 1.430(4) .
C12 H12 0.95 .
C13 C14 1.370(4) .
C13 H13 0.95 .
C14 C21 1.479(4) .
Si1 C41 1.874(5) .
Si1 C53 1.877(4) .
Si1 C47 1.884(4) .
C41 C46 1.390(7) .
C41 C42 1.409(8) .
C42 C43 1.387(6) .
C42 H42 0.95 .
C43 C44 1.383(7) .
C43 H43 0.95 .
C44 C45 1.353(7) .
C44 H44 0.95 .
C45 C46 1.405(6) .
C45 H45 0.95 .
C46 H46 0.95 .
C47 C52 1.376(5) .
C47 C48 1.389(5) .
C48 C49 1.384(7) .
C48 H48 0.95 .
C49 C50 1.350(8) .
C49 H49 0.95 .
C50 C51 1.381(7) .
C50 H50 0.95 .
C51 C52 1.399(5) .
C51 H51 0.95 .
C52 H52 0.95 .
C53 C54 1.379(5) .
C53 C58 1.395(5) .
C54 C55 1.396(5) .
C54 H54 0.95 .
C55 C56 1.371(6) .
C55 H55 0.95 .
C56 C57 1.369(6) .
C56 H56 0.95 .
C57 C58 1.395(5) .
C57 H57 0.95 .
C58 H58 0.95 .
O2 C22 1.334(4) .
C21 C22 1.404(4) .
C21 C29 1.422(4) .
C22 C23 1.438(4) .
C23 C24 1.377(4) .
C23 Si2 1.884(3) .
C24 C30 1.424(4) .
C24 H24 0.95 .
C25 C26 1.376(5) .
C25 C30 1.415(4) .
C25 H25 0.95 .
C26 C27 1.406(5) .
C26 H26 0.95 .
C27 C28 1.369(5) .
C27 H27 0.95 .
C28 C29 1.422(4) .
C28 H28 0.95 .
C29 C30 1.420(5) .
Si2 C67 1.884(3) .
Si2 C61 1.884(3) .
Si2 C73 1.886(3) .
C61 C62 1.399(4) .
C61 C66 1.402(4) .
C62 C63 1.394(4) .
C62 H62 0.95 .
C63 C64 1.379(5) .
C63 H63 0.95 .
C64 C65 1.382(5) .
C64 H64 0.95 .
C65 C66 1.393(5) .
C65 H65 0.95 .
C66 H66 0.95 .
C67 C71 1.398(4) .
C67 C68 1.404(4) .
C68 C69 1.389(5) .
C68 H68 0.95 .
C69 C70 1.390(5) .
C69 H69 0.95 .
C70 C72 1.377(5) .
C70 H70 0.95 .
C71 C72 1.391(5) .
C71 H71 0.95 .
C72 H72 0.95 .
C73 C78 1.397(5) .
C73 C74 1.398(4) .
C74 C75 1.386(5) .
C74 H74 0.95 .
C75 C76 1.372(5) .
C75 H75 0.95 .
C76 C77 1.388(5) .
C76 H76 0.95 .
C77 C78 1.379(5) .
C77 H77 0.95 .
C78 H78 0.95 .
C101 C102 1.428(10) .
C101 H10A 0.98 .
C101 H10B 0.98 .
C101 H10C 0.98 .
C102 C103 1.411(16) .
C102 H10D 0.99 .
C102 H10E 0.99 .
C103 C103 1.53(6) 2_756
C103 H10F 0.99 .
C103 H10G 0.99 .
C113 C113 1.35(5) 2_756
C113 H11F 0.99 .
C113 H11G 0.99 .

loop_
_geom_torsion_atom_site_label_1
_geom_torsion_atom_site_label_2
_geom_torsion_atom_site_label_3
_geom_torsion_atom_site_label_4
_geom_torsion
_geom_torsion_site_symmetry_4
O1 La1 N2 Si3 -144.72(14) .
O2 La1 N2 Si3 29.32(18) .
O3 La1 N2 Si3 114.03(15) .
C14 La1 N2 Si3 -33.31(17) .
S1 La1 N2 Si3 -56.07(19) .
Si4 La1 N2 Si3 178.9(3) .
O1 La1 N2 Si4 36.42(17) .
O2 La1 N2 Si4 -149.55(13) .
O3 La1 N2 Si4 -64.84(15) .
C14 La1 N2 Si4 147.83(14) .
S1 La1 N2 Si4 125.07(11) .
Si3 La1 N2 Si4 -178.9(3) .
Si4 N2 Si3 C3B 52.0(3) .
La1 N2 Si3 C3B -126.57(17) .
Si4 N2 Si3 C3A -73.7(3) .
La1 N2 Si3 C3A 107.69(18) .
Si4 N2 Si3 La1 178.6(3) .
O1 La1 Si3 N2 45.95(18) .
O2 La1 Si3 N2 -152.95(17) .
O3 La1 Si3 N2 -69.46(17) .
C14 La1 Si3 N2 147.76(17) .
S1 La1 Si3 N2 136.59(16) .
Si4 La1 Si3 N2 -0.66(16) .
O1 La1 Si3 C3B 120.79(19) .
O2 La1 Si3 C3B -78.11(18) .
N2 La1 Si3 C3B 74.8(2) .
O3 La1 Si3 C3B 5.38(18) .
C14 La1 Si3 C3B -137.40(18) .
S1 La1 Si3 C3B -148.57(17) .
Si4 La1 Si3 C3B 74.18(17) .
O1 La1 Si3 C3A -44.62(16) .
O2 La1 Si3 C3A 116.48(15) .
N2 La1 Si3 C3A -90.6(2) .
O3 La1 Si3 C3A -160.03(15) .
C14 La1 Si3 C3A 57.19(15) .
S1 La1 Si3 C3A 46.02(15) .
Si4 La1 Si3 C3A -91.23(15) .
Si3 N2 Si4 C4A1 59.0(4) .
La1 N2 Si4 C4A1 -122.3(3) .
Si3 N2 Si4 C4B -78.1(3) .
La1 N2 Si4 C4B 100.6(2) .
Si3 N2 Si4 C4A2 36.9(4) .
La1 N2 Si4 C4A2 -144.4(3) .
Si3 N2 Si4 La1 -178.7(3) .
O1 La1 Si4 N2 -146.65(16) .
O2 La1 Si4 N2 41.42(17) .
O3 La1 Si4 N2 113.97(16) .
C14 La1 Si4 N2 -40.61(17) .
S1 La1 Si4 N2 -82.83(15) .
Si3 La1 Si4 N2 0.61(15) .
O1 La1 Si4 C4A1 -62.2(4) .
O2 La1 Si4 C4A1 125.8(4) .
N2 La1 Si4 C4A1 84.4(4) .
O3 La1 Si4 C4A1 -161.6(4) .
C14 La1 Si4 C4A1 43.8(4) .
S1 La1 Si4 C4A1 1.6(4) .
Si3 La1 Si4 C4A1 85.0(4) .
O1 La1 Si4 C4B 114.34(18) .
O2 La1 Si4 C4B -57.59(19) .
N2 La1 Si4 C4B -99.0(2) .
O3 La1 Si4 C4B 14.96(18) .
C14 La1 Si4 C4B -139.63(19) .
S1 La1 Si4 C4B 178.16(17) .
Si3 La1 Si4 C4B -98.40(18) .
O1 La1 Si4 C4A2 -88.0(4) .
O2 La1 Si4 C4A2 100.1(4) .
N2 La1 Si4 C4A2 58.7(4) .
O3 La1 Si4 C4A2 172.6(4) .
C14 La1 Si4 C4A2 18.1(4) .
S1 La1 Si4 C4A2 -24.2(4) .
Si3 La1 Si4 C4A2 59.3(4) .
O1 La1 O3 C31 9.7(4) .
O2 La1 O3 C31 -125.6(4) .
N2 La1 O3 C31 122.8(4) .
C14 La1 O3 C31 -116.7(4) .
S1 La1 O3 C31 -67.8(4) .
Si4 La1 O3 C31 97.4(4) .
Si3 La1 O3 C31 146.8(4) .
O1 La1 O3 C34 180.0(3) .
O2 La1 O3 C34 44.6(3) .
N2 La1 O3 C34 -66.9(3) .
C14 La1 O3 C34 53.6(3) .
S1 La1 O3 C34 102.5(3) .
Si4 La1 O3 C34 -92.3(3) .
Si3 La1 O3 C34 -42.9(3) .
C34 O3 C31 C32 -22.8(5) .
La1 O3 C31 C32 148.3(3) .
O3 C31 C32 C33 33.9(5) .
C31 C32 C33 C34 -31.6(5) .
C31 O3 C34 C33 1.9(5) .
La1 O3 C34 C33 -170.3(2) .
C32 C33 C34 O3 19.0(4) .
O1 La1 S1 C14 150.58(12) .
O2 La1 S1 C14 -59.84(12) .
N2 La1 S1 C14 44.22(15) .
O3 La1 S1 C14 -121.72(13) .
Si4 La1 S1 C14 82.11(12) .
Si3 La1 S1 C14 21.05(11) .
O1 La1 S1 C11 51.56(12) .
O2 La1 S1 C11 -158.86(12) .
N2 La1 S1 C11 -54.80(14) .
O3 La1 S1 C11 139.26(13) .
C14 La1 S1 C11 -99.02(15) .
Si4 La1 S1 C11 -16.91(12) .
Si3 La1 S1 C11 -77.97(11) .
O2 La1 O1 C2 -72.1(3) .
N2 La1 O1 C2 99.9(3) .
O3 La1 O1 C2 -162.7(3) .
C14 La1 O1 C2 -12.7(3) .
S1 La1 O1 C2 -28.4(3) .
Si4 La1 O1 C2 116.1(3) .
Si3 La1 O1 C2 80.3(3) .
La1 O1 C2 C1 -2.6(5) .
La1 O1 C2 C3 176.0(2) .
C9 C1 C2 O1 178.3(3) .
C11 C1 C2 O1 2.3(4) .
C9 C1 C2 C3 -0.2(5) .
C11 C1 C2 C3 -176.2(3) .
O1 C2 C3 C4 179.4(3) .
C1 C2 C3 C4 -2.1(5) .
O1 C2 C3 Si1 -1.7(4) .
C1 C2 C3 Si1 176.8(2) .
C2 C3 C4 C10 2.2(5) .
Si1 C3 C4 C10 -176.6(2) .
C10 C5 C6 C7 -0.4(5) .
C5 C6 C7 C8 -0.5(6) .
C6 C7 C8 C9 -0.3(5) .
C7 C8 C9 C10 2.0(5) .
C7 C8 C9 C1 179.5(3) .
C2 C1 C9 C8 -175.1(3) .
C11 C1 C9 C8 0.6(5) .
C2 C1 C9 C10 2.4(5) .
C11 C1 C9 C10 178.1(3) .
C3 C4 C10 C9 0.0(5) .
C3 C4 C10 C5 178.2(3) .
C8 C9 C10 C4 175.4(3) .
C1 C9 C10 C4 -2.3(4) .
C8 C9 C10 C5 -2.8(5) .
C1 C9 C10 C5 179.5(3) .
C6 C5 C10 C4 -176.0(3) .
C6 C5 C10 C9 2.1(5) .
C2 C1 C11 C12 -89.7(4) .
C9 C1 C11 C12 94.4(4) .
C2 C1 C11 S1 78.8(3) .
C9 C1 C11 S1 -97.1(3) .
C14 S1 C11 C12 2.4(2) .
La1 S1 C11 C12 71.5(2) .
C14 S1 C11 C1 -168.4(2) .
La1 S1 C11 C1 -99.3(2) .
C1 C11 C12 C13 168.0(3) .
S1 C11 C12 C13 -1.4(3) .
C11 C12 C13 C14 -0.8(4) .
C12 C13 C14 C21 -171.9(3) .
C12 C13 C14 S1 2.6(3) .
C12 C13 C14 La1 -69.6(2) .
C11 S1 C14 C13 -2.8(2) .
La1 S1 C14 C13 -74.6(2) .
C11 S1 C14 C21 172.3(2) .
La1 S1 C14 C21 100.5(2) .
C11 S1 C14 La1 71.80(10) .
O1 La1 C14 C13 84.11(18) .
O2 La1 C14 C13 -140.2(2) .
N2 La1 C14 C13 -33.6(2) .
O3 La1 C14 C13 -150.64(17) .
S1 La1 C14 C13 113.2(2) .
Si4 La1 C14 C13 -15.2(2) .
Si3 La1 C14 C13 -47.48(17) .
O1 La1 C14 C21 -146.44(17) .
O2 La1 C14 C21 -10.80(16) .
N2 La1 C14 C21 95.83(19) .
O3 La1 C14 C21 -21.2(2) .
S1 La1 C14 C21 -117.3(2) .
Si4 La1 C14 C21 114.25(17) .
Si3 La1 C14 C21 81.97(17) .
O1 La1 C14 S1 -29.11(12) .
O2 La1 C14 S1 106.53(12) .
N2 La1 C14 S1 -146.84(11) .
O3 La1 C14 S1 96.14(14) .
Si4 La1 C14 S1 -128.42(8) .
Si3 La1 C14 S1 -160.70(10) .
C4 C3 Si1 C41 3.7(4) .
C2 C3 Si1 C41 -175.2(3) .
C4 C3 Si1 C53 118.8(3) .
C2 C3 Si1 C53 -60.0(3) .
C4 C3 Si1 C47 -114.8(3) .
C2 C3 Si1 C47 66.4(3) .
C3 Si1 C41 C46 -120.1(4) .
C53 Si1 C41 C46 121.8(4) .
C47 Si1 C41 C46 -0.3(4) .
C3 Si1 C41 C42 64.0(4) .
C53 Si1 C41 C42 -54.2(4) .
C47 Si1 C41 C42 -176.3(3) .
C46 C41 C42 C43 -1.8(7) .
Si1 C41 C42 C43 174.5(3) .
C41 C42 C43 C44 0.2(7) .
C42 C43 C44 C45 1.5(7) .
C43 C44 C45 C46 -1.5(7) .
C42 C41 C46 C45 1.8(7) .
Si1 C41 C46 C45 -174.3(3) .
C44 C45 C46 C41 -0.3(7) .
C3 Si1 C47 C52 -136.7(3) .
C41 Si1 C47 C52 103.3(4) .
C53 Si1 C47 C52 -12.8(4) .
C3 Si1 C47 C48 45.4(4) .
C41 Si1 C47 C48 -74.5(4) .
C53 Si1 C47 C48 169.4(3) .
C52 C47 C48 C49 -0.3(7) .
Si1 C47 C48 C49 177.7(4) .
C47 C48 C49 C50 -0.5(8) .
C48 C49 C50 C51 1.0(8) .
C49 C50 C51 C52 -0.8(7) .
C48 C47 C52 C51 0.5(6) .
Si1 C47 C52 C51 -177.3(3) .
C50 C51 C52 C47 0.0(6) .
C3 Si1 C53 C54 -176.8(3) .
C41 Si1 C53 C54 -58.4(4) .
C47 Si1 C53 C54 59.3(3) .
C3 Si1 C53 C58 -1.4(3) .
C41 Si1 C53 C58 117.0(3) .
C47 Si1 C53 C58 -125.4(3) .
C58 C53 C54 C55 2.2(6) .
Si1 C53 C54 C55 177.9(3) .
C53 C54 C55 C56 -0.7(7) .
C54 C55 C56 C57 -1.4(7) .
C55 C56 C57 C58 1.9(7) .
C54 C53 C58 C57 -1.7(5) .
Si1 C53 C58 C57 -177.2(3) .
C56 C57 C58 C53 -0.3(6) .
O1 La1 O2 C22 89.7(3) .
N2 La1 O2 C22 -82.4(3) .
O3 La1 O2 C22 -173.5(3) .
C14 La1 O2 C22 12.8(2) .
S1 La1 O2 C22 45.4(2) .
Si4 La1 O2 C22 -101.9(2) .
Si3 La1 O2 C22 -70.1(2) .
C13 C14 C21 C22 101.7(4) .
S1 C14 C21 C22 -72.3(3) .
La1 C14 C21 C22 11.1(3) .
C13 C14 C21 C29 -77.5(4) .
S1 C14 C21 C29 108.5(3) .
La1 C14 C21 C29 -168.1(2) .
La1 O2 C22 C21 -11.7(4) .
La1 O2 C22 C23 167.89(19) .
C29 C21 C22 O2 175.1(3) .
C14 C21 C22 O2 -4.1(4) .
C29 C21 C22 C23 -4.4(4) .
C14 C21 C22 C23 176.4(3) .
O2 C22 C23 C24 -176.2(3) .
C21 C22 C23 C24 3.3(4) .
O2 C22 C23 Si2 1.0(4) .
C21 C22 C23 Si2 -179.4(2) .
C22 C23 C24 C30 0.4(4) .
Si2 C23 C24 C30 -176.8(2) .
C30 C25 C26 C27 -0.3(5) .
C25 C26 C27 C28 0.8(5) .
C26 C27 C28 C29 -0.4(5) .
C22 C21 C29 C30 1.8(4) .
C14 C21 C29 C30 -179.1(3) .
C22 C21 C29 C28 -177.4(3) .
C14 C21 C29 C28 1.7(4) .
C27 C28 C29 C30 -0.6(4) .
C27 C28 C29 C21 178.6(3) .
C26 C25 C30 C29 -0.7(5) .
C26 C25 C30 C24 179.3(3) .
C21 C29 C30 C25 -178.1(3) .
C28 C29 C30 C25 1.1(4) .
C21 C29 C30 C24 1.9(4) .
C28 C29 C30 C24 -178.9(3) .
C23 C24 C30 C25 177.0(3) .
C23 C24 C30 C29 -3.0(4) .
C24 C23 Si2 C67 98.5(3) .
C22 C23 Si2 C67 -78.7(3) .
C24 C23 Si2 C61 -131.9(2) .
C22 C23 Si2 C61 50.9(3) .
C24 C23 Si2 C73 -17.0(3) .
C22 C23 Si2 C73 165.8(2) .
C67 Si2 C61 C62 146.9(3) .
C23 Si2 C61 C62 19.8(3) .
C73 Si2 C61 C62 -97.5(3) .
C67 Si2 C61 C66 -44.0(3) .
C23 Si2 C61 C66 -171.2(3) .
C73 Si2 C61 C66 71.6(3) .
C66 C61 C62 C63 -1.8(5) .
Si2 C61 C62 C63 167.6(3) .
C61 C62 C63 C64 1.7(5) .
C62 C63 C64 C65 -0.1(5) .
C63 C64 C65 C66 -1.3(6) .
C64 C65 C66 C61 1.1(6) .
C62 C61 C66 C65 0.4(5) .
Si2 C61 C66 C65 -169.0(3) .
C61 Si2 C67 C71 -119.9(3) .
C23 Si2 C67 C71 9.0(3) .
C73 Si2 C67 C71 125.8(3) .
C61 Si2 C67 C68 65.7(3) .
C23 Si2 C67 C68 -165.4(3) .
C73 Si2 C67 C68 -48.7(3) .
C71 C67 C68 C69 1.1(5) .
Si2 C67 C68 C69 175.9(3) .
C67 C68 C69 C70 -1.7(6) .
C68 C69 C70 C72 0.2(6) .
C68 C67 C71 C72 0.9(5) .
Si2 C67 C71 C72 -173.7(3) .
C69 C70 C72 C71 1.8(6) .
C67 C71 C72 C70 -2.4(6) .
C67 Si2 C73 C78 -41.5(3) .
C61 Si2 C73 C78 -162.8(3) .
C23 Si2 C73 C78 76.4(3) .
C67 Si2 C73 C74 139.5(3) .
C61 Si2 C73 C74 18.2(3) .
C23 Si2 C73 C74 -102.6(3) .
C78 C73 C74 C75 -0.2(5) .
Si2 C73 C74 C75 178.9(2) .
C73 C74 C75 C76 -0.9(5) .
C74 C75 C76 C77 1.5(5) .
C75 C76 C77 C78 -0.9(5) .
C76 C77 C78 C73 -0.2(5) .
C74 C73 C78 C77 0.7(5) .
Si2 C73 C78 C77 -178.3(3) .
C101 C102 C103 C103 178.1(8) 2_756
